data_2106698
loop_
_publ_author_name
'Kuhn, A.'
'Chevalier, R.'
'Rimsky, A.'

_publ_section_title
;
 Atomic structure of a 4H Ga Se polytype named delta-type
;
_journal_name_full 'Acta Crystallographica B (24,1968-38,1982)'
_journal_page_first 2841
_journal_page_last 2842
_journal_volume 31
_journal_year 1975
_chemical_formula_sum 'Ga Se'
_space_group_IT_number 186
_symmetry_space_group_name_Hall 'P 6c -2c'
_symmetry_space_group_name_H-M 'P 63 m c'
_cell_angle_alpha 90
_cell_angle_beta 90
_cell_angle_gamma 120
_cell_formula_units_Z 8
_cell_length_a 3.755
_cell_length_b 3.755
_cell_length_c 31.99
_cell_volume 390.629
_citation_journal_id_ASTM ACBCAR
_cod_data_source_file Kuhn_ACBCAR_1975_228.cif
_cod_data_source_block Ga1Se1
_cod_original_cell_volume 390.6293
_cod_original_formula_sum 'Ga1 Se1'
_cod_database_code 2106698

loop_
_symmetry_equiv_pos_as_xyz
x,y,z
x-y,x,z+1/2
-y,x-y,z
-x,-y,z+1/2
-x+y,-x,z
y,-x+y,z+1/2
y,x,z+1/2
-x+y,y,z
-x,-x+y,z+1/2
-y,-x,z
x-y,-y,z+1/2
x,x-y,z

loop_
_atom_site_label
_atom_site_type_symbol
_atom_site_fract_x
_atom_site_fract_y
_atom_site_fract_z
_atom_site_occupancy
_atom_site_U_iso_or_equiv
Ga2 Ga 0 0 0.0394 1 0.0
Se1 Se 0.6667 0.3333 -0.0745 1 0.0
Ga3 Ga 0.3333 0.6667 0.2119 1 0.0
Ga4 Ga 0.3333 0.6667 0.288 1 0.0
Ga1 Ga 0 0 -0.038 1 0.0
Se3 Se 0 0 0.1781 1 0.0
Se4 Se 0 0 0.3274 1 0.0
Se2 Se 0.6667 0.3333 0.0752 1 0.0
